data_1540278
loop_
_publ_author_name
'Klepp, K.O.'

_publ_section_title
;
 Tl2 Sn S3 - ein Thiostannat mit (Sn S3(2-)) Ketten
;
_journal_name_full
;
Monatshefte fuer Chemie und verwandte Teile anderer Wissenschaften (109,1978-)
;
_journal_page_first 1133
_journal_page_last 1142
_journal_volume 115
_journal_year 1984
_chemical_formula_sum 'S3 Sn Tl2'
_chemical_name_systematic 'Tl2 (Sn S3)'
_space_group_IT_number 12
_symmetry_space_group_name_Hall '-C 2y'
_symmetry_space_group_name_H-M 'C 1 2/m 1'
_cell_angle_alpha 90
_cell_angle_beta 94.04
_cell_angle_gamma 90
_cell_formula_units_Z 4
_cell_length_a 23.052
_cell_length_b 3.8365
_cell_length_c 7.386
_cell_volume 651.587
_citation_journal_id_ASTM MOCMB7
_cod_data_source_file Klepp_MOCMB7_1984_499.cif
_cod_data_source_block S3Sn1Tl2
_cod_original_cell_volume 651.5873
_cod_original_formula_sum 'S3 Sn1 Tl2'
_cod_database_code 1540278

loop_
_symmetry_equiv_pos_as_xyz
x,y,z
-x,y,-z
-x,-y,-z
x,-y,z
x+1/2,y+1/2,z
-x+1/2,y+1/2,-z
-x+1/2,-y+1/2,-z
x+1/2,-y+1/2,z

loop_
_atom_site_label
_atom_site_type_symbol
_atom_site_fract_x
_atom_site_fract_y
_atom_site_fract_z
_atom_site_occupancy
_atom_site_U_iso_or_equiv
S1 S-2 0.087 0 0.0116 1 0.0
Tl2 Tl+1 0.5059 0 0.2525 1 0.0
Tl1 Tl+1 0.3364 0 0.2125 1 0.0
Sn1 Sn+4 0.1491 0 0.2812 1 0.0
S2 S-2 0.0894 0 0.528 1 0.0
S3 S-2 0.7141 0 0.288 1 0.0
